data_7226239
loop_
_publ_author_name
'Beard, Lindsey E.'
'Ojala, Charles R.'
'Kassekert, Kara J.'
'Ojala, William H.'

_publ_section_title
;
 Molecular packing preferences in &#x201C;bridge-flipped&#x201D; isomeric
 aryl-2-pyridylhydrazones and 2-pyridinecarboxaldehyde arylhydrazones
;
_journal_issue 37
_journal_name_full CrystEngComm
_journal_page_first 7036
_journal_paper_doi 10.1039/C6CE01519K
_journal_volume 18
_journal_year 2016
_chemical_formula_sum 'C12 H10 Cl N3'
_chemical_formula_weight 231.68
_chemical_melting_point 458.5(15)
_chemical_name_systematic 2pyridinecarboxaldehyde2(4chlorophenyl)hydrazone
_space_group_crystal_system monoclinic
_space_group_IT_number 14
_space_group_name_Hall '-P 2ybc'
_space_group_name_H-M_alt 'P 1 21/c 1'
_symmetry_space_group_name_Hall '-P 2ybc'
_symmetry_space_group_name_H-M 'P 1 21/c 1'
_atom_sites_solution_hydrogens mixed
_audit_creation_method SHELXL-2014/7
_audit_update_record
;
2016-07-07 deposited with the CCDC.
2016-08-12 downloaded from the CCDC.
;
_cell_angle_alpha 90
_cell_angle_beta 108.118(5)
_cell_angle_gamma 90
_cell_formula_units_Z 8
_cell_length_a 29.3899(18)
_cell_length_b 3.8643(3)
_cell_length_c 20.0344(13)
_cell_measurement_reflns_used 2974
_cell_measurement_temperature 123(2)
_cell_measurement_theta_max 74.39
_cell_measurement_theta_min 3.16
_cell_volume 2162.5(3)
_computing_cell_refinement 'Bruker SAINT'
_computing_data_collection 'Bruker APEX2'
_computing_data_reduction 'Bruker SAINT'
_computing_molecular_graphics 'PLATON (Spek 2009) Mercury (Macrae et al. 2008)'
_computing_publication_material 'Bruker SHELXTL'
_computing_structure_refinement 'SHELXL-2014/7 (Sheldrick, 2014)'
_computing_structure_solution 'SHELXT-2014/5 (Sheldrick, 2014)'
_diffrn_ambient_temperature 123(2)
_diffrn_measured_fraction_theta_full 0.998
_diffrn_measured_fraction_theta_max 0.995
_diffrn_measurement_device_type 'Bruker-AXS D8 Venture PHOTON-II'
_diffrn_measurement_method '\f and \w scans'
_diffrn_radiation_type CuK\a
_diffrn_radiation_wavelength 1.54178
_diffrn_reflns_av_R_equivalents 0.0681
_diffrn_reflns_av_unetI/netI 0.0498
_diffrn_reflns_Laue_measured_fraction_full 0.998
_diffrn_reflns_Laue_measured_fraction_max 0.995
_diffrn_reflns_limit_h_max 36
_diffrn_reflns_limit_h_min -36
_diffrn_reflns_limit_k_max 4
_diffrn_reflns_limit_k_min -4
_diffrn_reflns_limit_l_max 25
_diffrn_reflns_limit_l_min -25
_diffrn_reflns_number 24609
_diffrn_reflns_point_group_measured_fraction_full 0.998
_diffrn_reflns_point_group_measured_fraction_max 0.995
_diffrn_reflns_theta_full 67.679
_diffrn_reflns_theta_max 74.741
_diffrn_reflns_theta_min 3.164
_diffrn_source 'ImuS micro-focus'
_exptl_absorpt_coefficient_mu 2.902
_exptl_absorpt_correction_T_max 0.6566
_exptl_absorpt_correction_T_min 0.5476
_exptl_absorpt_correction_type multi-scan
_exptl_absorpt_process_details 'SADABS-2014 (Sheldrick, 2014)'
_exptl_crystal_colour yellow
_exptl_crystal_density_diffrn 1.423
_exptl_crystal_description needle
_exptl_crystal_F_000 960
_exptl_crystal_recrystallization_method 'Re-crystallisation from solvent: ethanol'
_exptl_crystal_size_max 0.200
_exptl_crystal_size_mid 0.040
_exptl_crystal_size_min 0.010
_refine_diff_density_max 0.571
_refine_diff_density_min -0.383
_refine_diff_density_rms 0.140
_refine_ls_extinction_method none
_refine_ls_goodness_of_fit_ref 1.101
_refine_ls_hydrogen_treatment mixed
_refine_ls_matrix_type full
_refine_ls_number_parameters 297
_refine_ls_number_reflns 4410
_refine_ls_number_restraints 2
_refine_ls_restrained_S_all 1.101
_refine_ls_R_factor_all 0.0862
_refine_ls_R_factor_gt 0.0652
_refine_ls_shift/su_max 0.000
_refine_ls_shift/su_mean 0.000
_refine_ls_structure_factor_coef Fsqd
_refine_ls_weighting_details 'w=1/[\s^2^(Fo^2^)+(0.0419P)^2^+3.8450P] where P=(Fo^2^+2Fc^2^)/3'
_refine_ls_weighting_scheme calc
_refine_ls_wR_factor_gt 0.1341
_refine_ls_wR_factor_ref 0.1456
_reflns_Friedel_coverage 0.000
_reflns_number_gt 3376
_reflns_number_total 4410
_reflns_threshold_expression 'I > 2\s(I)'
_cod_data_source_file c6ce01519k2.cif
_cod_data_source_block 16008a1CNNb
_cod_depositor_comments
;
The following automatic conversions were performed:

'_chemical_melting_point' value '457-460 K' was changed to
'458.5(15)' - the average value was taken and precision was
estimated.

Automatic conversion script
Id: cif_fix_values 4268 2015-11-12 08:31:59Z antanas 

 Adding full bibliography for 7226237--7226244.cif.
;
_cod_database_code 7226239
_shelx_shelxl_version_number 2014/7
_shelx_space_group_comment
;
Polymorph II
The symmetry employed for this shelxl refinement is uniquely defined
by the following loop, which should always be used as a source of
symmetry information in preference to the above space-group names.
They are only intended as comments.
;
_shelx_estimated_absorpt_t_min 0.595
_shelx_estimated_absorpt_t_max 0.972

loop_
_space_group_symop_operation_xyz
'x, y, z'
'-x, y+1/2, -z+1/2'
'-x, -y, -z'
'x, -y-1/2, z-1/2'

loop_
_atom_site_label
_atom_site_type_symbol
_atom_site_fract_x
_atom_site_fract_y
_atom_site_fract_z
_atom_site_U_iso_or_equiv
_atom_site_adp_type
_atom_site_occupancy
_atom_site_site_symmetry_order
_atom_site_calc_flag
_atom_site_refinement_flags_posn
_atom_site_refinement_flags_adp
C1 C 0.73956(10) 1.0560(9) 0.54268(14) 0.0221(6) Uani 1 1 d . .
H1 H 0.7416 1.0485 0.5909 0.026 Uiso 1 1 calc R U
C2 C 0.62277(9) 0.7171(9) 0.47620(14) 0.0217(6) Uani 1 1 d . .
C3 C 0.59225(10) 0.5347(9) 0.50453(15) 0.0235(7) Uani 1 1 d . .
H3 H 0.6027 0.4753 0.5529 0.028 Uiso 1 1 calc R U
C4 C 0.54698(10) 0.4389(9) 0.46309(16) 0.0246(7) Uani 1 1 d . .
H4 H 0.5264 0.3146 0.4828 0.030 Uiso 1 1 calc R U
C5 C 0.53205(10) 0.5256(9) 0.39296(15) 0.0246(7) Uani 1 1 d . .
C6 C 0.56201(10) 0.7033(9) 0.36284(15) 0.0254(7) Uani 1 1 d . .
H6 H 0.5514 0.7592 0.3143 0.030 Uiso 1 1 calc R U
C7 C 0.60757(10) 0.7979(9) 0.40469(14) 0.0233(7) Uani 1 1 d . .
H7 H 0.6284 0.9177 0.3847 0.028 Uiso 1 1 calc R U
C8 C 0.77989(10) 1.1889(9) 0.52307(14) 0.0220(6) Uani 1 1 d . .
C9 C 0.85506(10) 1.4321(9) 0.56060(15) 0.0264(7) Uani 1 1 d . .
H9 H 0.8809 1.5246 0.5976 0.032 Uiso 1 1 calc R U
C10 C 0.85922(10) 1.4263(9) 0.49357(16) 0.0277(7) Uani 1 1 d . .
H10 H 0.8874 1.5080 0.4851 0.033 Uiso 1 1 calc R U
C11 C 0.82116(10) 1.2982(9) 0.43917(15) 0.0271(7) Uani 1 1 d . .
H11 H 0.8227 1.2914 0.3925 0.032 Uiso 1 1 calc R U
C12 C 0.78111(10) 1.1808(8) 0.45417(14) 0.0223(6) Uani 1 1 d . .
H12 H 0.7545 1.0949 0.4176 0.027 Uiso 1 1 calc R U
C13 C 0.75590(10) 0.6230(9) 0.70947(14) 0.0243(7) Uani 1 1 d . .
H13 H 0.7506 0.5346 0.6634 0.029 Uiso 1 1 calc R U
C14 C 0.87945(10) 0.4458(9) 0.77666(15) 0.0231(6) Uani 1 1 d . .
C15 C 0.91397(10) 0.2887(9) 0.75209(15) 0.0248(7) Uani 1 1 d . .
H15 H 0.9047 0.1830 0.7070 0.030 Uiso 1 1 calc R U
C16 C 0.96157(11) 0.2863(9) 0.79307(16) 0.0261(7) Uani 1 1 d . .
H16 H 0.9851 0.1814 0.7763 0.031 Uiso 1 1 calc R U
C17 C 0.97433(10) 0.4383(9) 0.85870(15) 0.0254(7) Uani 1 1 d . .
C18 C 0.94062(10) 0.5908(9) 0.88475(15) 0.0264(7) Uani 1 1 d . .
H18 H 0.9500 0.6923 0.9302 0.032 Uiso 1 1 calc R U
C19 C 0.89301(10) 0.5928(9) 0.84346(14) 0.0236(7) Uani 1 1 d . .
H19 H 0.8695 0.6949 0.8608 0.028 Uiso 1 1 calc R U
C20 C 0.71632(10) 0.7826(9) 0.72783(14) 0.0212(6) Uani 1 1 d . .
C21 C 0.63830(10) 0.9708(9) 0.68743(15) 0.0279(7) Uani 1 1 d . .
H21 H 0.6098 1.0056 0.6495 0.033 Uiso 1 1 calc R U
C22 C 0.63828(10) 1.0676(9) 0.75391(16) 0.0279(7) Uani 1 1 d . .
H22 H 0.6106 1.1647 0.7614 0.033 Uiso 1 1 calc R U
C23 C 0.67991(10) 1.0186(9) 0.80920(15) 0.0257(7) Uani 1 1 d . .
H23 H 0.6812 1.0809 0.8556 0.031 Uiso 1 1 calc R U
C24 C 0.71953(10) 0.8781(9) 0.79623(15) 0.0243(7) Uani 1 1 d . .
H24 H 0.7486 0.8470 0.8334 0.029 Uiso 1 1 calc R U
Cl1 Cl 0.47460(3) 0.4101(3) 0.34063(4) 0.0363(2) Uani 1 1 d . .
Cl2 Cl 1.03481(3) 0.4493(3) 0.90913(4) 0.0383(2) Uani 1 1 d . .
H2N H 0.6744(12) 0.798(10) 0.5668(6) 0.035(10) Uiso 1 1 d D .
H5N H 0.8268(10) 0.379(8) 0.6897(8) 0.020(8) Uiso 1 1 d D .
N1 N 0.70117(8) 0.9483(7) 0.49635(12) 0.0227(6) Uani 1 1 d . .
N2 N 0.66717(8) 0.8170(8) 0.52112(12) 0.0249(6) Uani 1 1 d D .
N3 N 0.81665(8) 1.3143(7) 0.57623(12) 0.0242(6) Uani 1 1 d . .
N4 N 0.79783(8) 0.6005(8) 0.75469(12) 0.0248(6) Uani 1 1 d . .
N5 N 0.83204(9) 0.4515(8) 0.73280(12) 0.0268(6) Uani 1 1 d D .
N6 N 0.67585(8) 0.8314(7) 0.67327(12) 0.0241(6) Uani 1 1 d . .

loop_
_atom_site_aniso_label
_atom_site_aniso_U_11
_atom_site_aniso_U_22
_atom_site_aniso_U_33
_atom_site_aniso_U_23
_atom_site_aniso_U_13
_atom_site_aniso_U_12
C1 0.0269(14) 0.0210(18) 0.0174(13) -0.0014(12) 0.0055(10) 0.0009(13)
C2 0.0201(13) 0.0222(18) 0.0222(13) -0.0019(12) 0.0056(10) 0.0029(12)
C3 0.0280(14) 0.0228(19) 0.0199(13) 0.0015(12) 0.0079(11) 0.0005(13)
C4 0.0258(14) 0.0181(18) 0.0332(16) -0.0010(13) 0.0138(12) -0.0014(13)
C5 0.0184(13) 0.023(2) 0.0293(15) -0.0066(13) 0.0031(11) 0.0002(12)
C6 0.0265(14) 0.027(2) 0.0215(14) -0.0021(13) 0.0063(11) -0.0003(13)
C7 0.0231(13) 0.0250(19) 0.0218(13) 0.0009(13) 0.0072(11) 0.0005(12)
C8 0.0222(13) 0.0205(18) 0.0216(13) 0.0004(12) 0.0045(11) 0.0040(12)
C9 0.0227(14) 0.029(2) 0.0250(14) 0.0017(14) 0.0034(11) -0.0024(13)
C10 0.0223(13) 0.032(2) 0.0297(15) 0.0043(14) 0.0089(11) -0.0004(13)
C11 0.0295(15) 0.031(2) 0.0221(14) 0.0036(13) 0.0093(12) 0.0038(14)
C12 0.0249(13) 0.0188(18) 0.0212(13) -0.0011(12) 0.0042(11) 0.0014(12)
C13 0.0281(14) 0.026(2) 0.0191(13) -0.0018(12) 0.0073(11) -0.0028(13)
C14 0.0258(14) 0.0196(18) 0.0248(14) 0.0018(13) 0.0093(11) -0.0013(13)
C15 0.0323(15) 0.0208(19) 0.0233(14) 0.0004(13) 0.0112(12) 0.0004(13)
C16 0.0324(15) 0.0166(18) 0.0340(16) 0.0043(13) 0.0175(13) 0.0030(13)
C17 0.0208(13) 0.0246(19) 0.0292(15) 0.0060(14) 0.0054(11) 0.0013(13)
C18 0.0299(15) 0.026(2) 0.0236(14) 0.0002(13) 0.0090(12) -0.0020(14)
C19 0.0259(14) 0.0238(19) 0.0242(14) 0.0014(13) 0.0122(11) 0.0030(13)
C20 0.0234(13) 0.0198(18) 0.0200(13) 0.0033(12) 0.0059(10) -0.0024(12)
C21 0.0237(14) 0.031(2) 0.0270(15) 0.0069(14) 0.0047(11) -0.0027(13)
C22 0.0255(14) 0.027(2) 0.0341(16) 0.0020(14) 0.0140(12) -0.0012(14)
C23 0.0313(15) 0.024(2) 0.0232(14) -0.0007(12) 0.0104(12) -0.0044(13)
C24 0.0255(14) 0.025(2) 0.0214(14) 0.0016(13) 0.0051(11) -0.0031(13)
Cl1 0.0229(3) 0.0397(6) 0.0404(4) -0.0061(4) 0.0012(3) -0.0051(3)
Cl2 0.0241(4) 0.0441(6) 0.0426(5) 0.0010(4) 0.0043(3) 0.0038(4)
N1 0.0213(11) 0.0244(16) 0.0224(11) 0.0014(11) 0.0066(9) 0.0004(11)
N2 0.0245(12) 0.0310(18) 0.0186(12) 0.0000(11) 0.0060(9) -0.0034(11)
N3 0.0233(11) 0.0266(17) 0.0202(11) -0.0030(11) 0.0032(9) -0.0032(11)
N4 0.0254(12) 0.0291(17) 0.0212(12) 0.0021(11) 0.0091(9) 0.0003(11)
N5 0.0258(12) 0.0347(18) 0.0208(12) -0.0044(12) 0.0086(10) 0.0023(12)
N6 0.0236(12) 0.0278(17) 0.0196(11) 0.0013(11) 0.0047(9) -0.0029(11)

loop_
_atom_type_symbol
_atom_type_description
_atom_type_scat_dispersion_real
_atom_type_scat_dispersion_imag
_atom_type_scat_source
C C 0.0181 0.0091 'International Tables Vol C Tables 4.2.6.8 and 6.1.1.4'
H H 0.0000 0.0000 'International Tables Vol C Tables 4.2.6.8 and 6.1.1.4'
N N 0.0311 0.0180 'International Tables Vol C Tables 4.2.6.8 and 6.1.1.4'
Cl Cl 0.3639 0.7018 'International Tables Vol C Tables 4.2.6.8 and 6.1.1.4'

loop_
_geom_angle_atom_site_label_1
_geom_angle_atom_site_label_2
_geom_angle_atom_site_label_3
_geom_angle
N1 C1 C8 121.7(2)
N1 C1 H1 119.2
C8 C1 H1 119.2
N2 C2 C3 118.1(3)
N2 C2 C7 122.6(3)
C3 C2 C7 119.3(3)
C4 C3 C2 120.8(3)
C4 C3 H3 119.6
C2 C3 H3 119.6
C5 C4 C3 119.3(3)
C5 C4 H4 120.3
C3 C4 H4 120.3
C4 C5 C6 121.2(3)
C4 C5 Cl1 119.5(2)
C6 C5 Cl1 119.3(2)
C7 C6 C5 119.2(3)
C7 C6 H6 120.4
C5 C6 H6 120.4
C6 C7 C2 120.0(3)
C6 C7 H7 120.0
C2 C7 H7 120.0
N3 C8 C12 122.0(3)
N3 C8 C1 115.7(2)
C12 C8 C1 122.3(3)
N3 C9 C10 123.7(3)
N3 C9 H9 118.1
C10 C9 H9 118.1
C9 C10 C11 118.3(3)
C9 C10 H10 120.8
C11 C10 H10 120.8
C12 C11 C10 118.7(3)
C12 C11 H11 120.6
C10 C11 H11 120.6
C11 C12 C8 119.7(3)
C11 C12 H12 120.1
C8 C12 H12 120.1
N4 C13 C20 121.0(3)
N4 C13 H13 119.5
C20 C13 H13 119.5
C19 C14 C15 119.6(3)
C19 C14 N5 122.0(3)
C15 C14 N5 118.5(3)
C16 C15 C14 120.3(3)
C16 C15 H15 119.8
C14 C15 H15 119.8
C17 C16 C15 119.1(3)
C17 C16 H16 120.4
C15 C16 H16 120.4
C16 C17 C18 121.6(3)
C16 C17 Cl2 119.1(2)
C18 C17 Cl2 119.3(2)
C17 C18 C19 119.0(3)
C17 C18 H18 120.5
C19 C18 H18 120.5
C18 C19 C14 120.3(3)
C18 C19 H19 119.8
C14 C19 H19 119.8
N6 C20 C24 122.0(3)
N6 C20 C13 115.1(2)
C24 C20 C13 122.9(3)
N6 C21 C22 124.1(3)
N6 C21 H21 117.9
C22 C21 H21 117.9
C21 C22 C23 117.9(3)
C21 C22 H22 121.0
C23 C22 H22 121.0
C24 C23 C22 119.4(3)
C24 C23 H23 120.3
C22 C23 H23 120.3
C23 C24 C20 119.1(3)
C23 C24 H24 120.5
C20 C24 H24 120.5
C1 N1 N2 116.2(2)
N1 N2 C2 121.4(2)
N1 N2 H2N 117(2)
C2 N2 H2N 122(2)
C9 N3 C8 117.6(2)
C13 N4 N5 116.7(2)
N4 N5 C14 120.1(2)
N4 N5 H5N 123(2)
C14 N5 H5N 117(2)
C21 N6 C20 117.4(2)

loop_
_geom_bond_atom_site_label_1
_geom_bond_atom_site_label_2
_geom_bond_distance
C1 N1 1.287(4)
C1 C8 1.453(4)
C1 H1 0.95
C2 N2 1.390(4)
C2 C3 1.393(4)
C2 C7 1.397(4)
C3 C4 1.382(4)
C3 H3 0.95
C4 C5 1.377(4)
C4 H4 0.95
C5 C6 1.393(4)
C5 Cl1 1.746(3)
C6 C7 1.390(4)
C6 H6 0.95
C7 H7 0.95
C8 N3 1.349(4)
C8 C12 1.392(4)
C9 N3 1.342(4)
C9 C10 1.386(4)
C9 H9 0.95
C10 C11 1.388(4)
C10 H10 0.95
C11 C12 1.379(4)
C11 H11 0.95
C12 H12 0.95
C13 N4 1.286(4)
C13 C20 1.461(4)
C13 H13 0.95
C14 C19 1.393(4)
C14 C15 1.397(4)
C14 N5 1.397(4)
C15 C16 1.384(4)
C15 H15 0.9500
C16 C17 1.381(4)
C16 H16 0.95
C17 C18 1.386(4)
C17 Cl2 1.751(3)
C18 C19 1.387(4)
C18 H18 0.95
C19 H19 0.95
C20 N6 1.355(3)
C20 C24 1.394(4)
C21 N6 1.335(4)
C21 C22 1.384(4)
C21 H21 0.95
C22 C23 1.385(4)
C22 H22 0.95
C23 C24 1.381(4)
C23 H23 0.95
C24 H24 0.95
N1 N2 1.346(3)
N2 H2N 0.876(10)
N4 N5 1.345(3)
N5 H5N 0.875(10)

loop_
_geom_hbond_atom_site_label_D
_geom_hbond_atom_site_label_H
_geom_hbond_atom_site_label_A
_geom_hbond_distance_DH
_geom_hbond_distance_HA
_geom_hbond_distance_DA
_geom_hbond_angle_DHA
_geom_hbond_site_symmetry_A
N2 H2N N6 0.876(10) 2.123(14) 2.979(3) 165(3) .
N5 H5N N3 0.875(10) 2.213(13) 3.073(3) 167(3) 1_545

loop_
_geom_torsion_atom_site_label_1
_geom_torsion_atom_site_label_2
_geom_torsion_atom_site_label_3
_geom_torsion_atom_site_label_4
_geom_torsion
N1 C1 C8 N3 175.8(3)
N1 C1 C8 C12 -5.5(5)
N4 C13 C20 N6 171.7(3)
N4 C13 C20 C24 -8.4(5)
C8 C1 N1 N2 177.1(3)
C1 N1 N2 C2 175.0(3)
C3 C2 N2 N1 170.2(3)
C7 C2 N2 N1 -11.0(5)
C20 C13 N4 N5 -179.6(3)
C13 N4 N5 C14 174.1(3)
C19 C14 N5 N4 -0.3(5)
C15 C14 N5 N4 180.0(3)
